data_4038074
loop_
_publ_author_name
'Outin, Johanne'
'Quellier, Pauline'
'B\'elanger, Guillaume'

_publ_section_title
;
 Sequential One-Pot Vilsmeier-Haack and Organocatalyzed Mannich
 Cyclizations to Functionalized Benzoindolizidines and
 Benzoquinolizidines.
;
_journal_issue 7
_journal_name_full 'The Journal of organic chemistry'
_journal_page_first 4712
_journal_page_last 4729
_journal_paper_doi 10.1021/acs.joc.9b03449
_journal_volume 85
_journal_year 2020
_chemical_compound_source 'synthesis as described'
_chemical_formula_moiety 'C15 H19 N1 O3'
_chemical_formula_sum 'C15 H19 N O3'
_chemical_formula_weight 261.31
_space_group_IT_number 14
_space_group_name_Hall '-P 2yn'
_space_group_name_H-M_alt 'P 1 21/n 1'
_symmetry_cell_setting monoclinic
_symmetry_Int_Tables_number 14
_symmetry_space_group_name_Hall '-P 2yn'
_symmetry_space_group_name_H-M 'P 1 21/n 1'
_atom_sites_solution_hydrogens geom
_atom_sites_solution_primary direct
_atom_sites_solution_secondary difmap
_audit_conform_dict_location ftp://ftp.iucr.org/pub/cif_core.dic
_audit_conform_dict_name cif_core.dic
_audit_conform_dict_version 2.4
_audit_creation_date 2017-02-08T08:28:18-00:00
_audit_creation_method 'WinGX routine CIF_UPDATE'
_cell_angle_alpha 90
_cell_angle_beta 104.8200(10)
_cell_angle_gamma 90
_cell_formula_units_Z 4
_cell_length_a 12.9004(2)
_cell_length_b 7.78420(10)
_cell_length_c 13.6850(3)
_cell_measurement_reflns_used 9878
_cell_measurement_temperature 173(2)
_cell_measurement_theta_max 70.8755
_cell_measurement_theta_min 4.204
_cell_measurement_wavelength 1.54186
_cell_volume 1328.52(4)
_computing_cell_refinement 'SAINT V8.27B integration software'
_computing_data_collection 'Bruker APEX2 software'
_computing_data_reduction 'SORTAV (Blessing, 1995)'
_computing_molecular_graphics 'Ortep-3 for Windows (Farrugia, 1997)'
_computing_publication_material 'WinGX publication routines (Farrugia, 1999)'
_computing_structure_refinement 'SHELXL-97 (Sheldrick, 2008)'
_computing_structure_solution 'SHELXS-97 (Sheldrick, 1997)'
_diffrn_ambient_temperature 173(2)
_diffrn_detector 'APEX-II CCD'
_diffrn_measured_fraction_theta_full 0.992
_diffrn_measured_fraction_theta_max 0.982
_diffrn_measurement_device '\k-geometry diffractometer'
_diffrn_measurement_device_type 'Bruker APEX-II'
_diffrn_measurement_method '\f or \w oscillation scans'
_diffrn_orient_matrix_type 'x-axis to radiation source'
_diffrn_orient_matrix_UB_11 -0.63325E-1
_diffrn_orient_matrix_UB_12 0.324904E-1
_diffrn_orient_matrix_UB_13 0.255704E-1
_diffrn_orient_matrix_UB_21 -0.105081E-1
_diffrn_orient_matrix_UB_22 -0.123273
_diffrn_orient_matrix_UB_23 0.156659E-1
_diffrn_orient_matrix_UB_31 0.480528E-1
_diffrn_orient_matrix_UB_32 0.158594E-1
_diffrn_orient_matrix_UB_33 0.693842E-1
_diffrn_radiation_monochromator graphite
_diffrn_radiation_probe x-ray
_diffrn_radiation_type CuK\a
_diffrn_radiation_wavelength 1.54186
_diffrn_reflns_av_R_equivalents 0.0581
_diffrn_reflns_av_unetI/netI 0.0609
_diffrn_reflns_limit_h_max 15
_diffrn_reflns_limit_h_min -14
_diffrn_reflns_limit_k_max 9
_diffrn_reflns_limit_k_min -9
_diffrn_reflns_limit_l_max 16
_diffrn_reflns_limit_l_min -13
_diffrn_reflns_number 7185
_diffrn_reflns_reduction_process
;
 Scaled and merged with Sortav
 R.H. Blessing, (1987) Cryst. Rev. 1, 3-58
 R.H. Blessing, (1989) J. Appl. Cryst. 22, 396-397
;
_diffrn_reflns_theta_full 70
_diffrn_reflns_theta_max 70.88
_diffrn_reflns_theta_min 4.2
_diffrn_source 'sealed x-ray tube'
_exptl_absorpt_coefficient_mu 0.736
_exptl_absorpt_correction_T_max 0.753
_exptl_absorpt_correction_T_min 0.497
_exptl_absorpt_correction_type multi-scan
_exptl_absorpt_process_details
;
SADABS-2012/1 - Bruker AXS area detector scaling and absorption correction
;
_exptl_crystal_colour colourless
_exptl_crystal_density_diffrn 1.306
_exptl_crystal_density_method 'not measured'
_exptl_crystal_description plate
_exptl_crystal_F_000 560
_exptl_crystal_size_max 0.43
_exptl_crystal_size_mid 0.35
_exptl_crystal_size_min 0.04
_refine_diff_density_max 0.228
_refine_diff_density_min -0.236
_refine_diff_density_rms 0.053
_refine_ls_extinction_coef 0.0044(8)
_refine_ls_extinction_expression Fc^*^=kFc[1+0.001xFc^2^\l^3^/sin(2\q)]^-1/4^
_refine_ls_extinction_method SHELXL
_refine_ls_goodness_of_fit_ref 1.04
_refine_ls_hydrogen_treatment mixed
_refine_ls_matrix_type full
_refine_ls_number_parameters 187
_refine_ls_number_reflns 2520
_refine_ls_number_restraints 0
_refine_ls_restrained_S_all 1.04
_refine_ls_R_factor_all 0.058
_refine_ls_R_factor_gt 0.048
_refine_ls_shift/su_max 0.001
_refine_ls_shift/su_mean 0
_refine_ls_structure_factor_coef Fsqd
_refine_ls_weighting_details 'calc w=1/[\s^2^(Fo^2^)+(0.0805P)^2^+0.0000P] where P=(Fo^2^+2Fc^2^)/3'
_refine_ls_weighting_scheme calc
_refine_ls_wR_factor_gt 0.1295
_refine_ls_wR_factor_ref 0.1367
_reflns_number_gt 2044
_reflns_number_total 2520
_reflns_threshold_expression >2\s(I)
_cod_data_source_file jo9b03449_si_005.cif
_cod_data_source_block cu_belanger_jo5_047_0m
_cod_depositor_comments 'Adding full bibliography for 4038072--4038076.cif.'
_cod_original_sg_symbol_H-M 'P 21/n'
_cod_database_code 4038074

loop_
_symmetry_equiv_pos_as_xyz
'x, y, z'
'-x+1/2, y+1/2, -z+1/2'
'-x, -y, -z'
'x-1/2, -y-1/2, z-1/2'

loop_
_atom_site_label
_atom_site_type_symbol
_atom_site_fract_x
_atom_site_fract_y
_atom_site_fract_z
_atom_site_U_iso_or_equiv
_atom_site_adp_type
_atom_site_occupancy
_atom_site_symmetry_multiplicity
_atom_site_calc_flag
_atom_site_refinement_flags
_atom_site_disorder_assembly
_atom_site_disorder_group
H5 H 0.3289(12) -0.040(2) 0.7031(11) 0.026(4) Uiso 1 1 d . . .
H7 H 0.2628(14) 0.057(2) 0.8769(11) 0.031(4) Uiso 1 1 d . . .
H10 H -0.0448(15) 0.223(2) 0.6271(12) 0.038(5) Uiso 1 1 d . . .
C1 C 0.40882(12) 0.0986(2) 0.56845(11) 0.0312(4) Uani 1 1 d . . .
H1A H 0.4034 0.1322 0.4976 0.037 Uiso 1 1 calc R . .
H1B H 0.4156 -0.028 0.5732 0.037 Uiso 1 1 calc R . .
C2 C 0.50763(13) 0.1812(2) 0.63751(12) 0.0347(4) Uani 1 1 d . . .
H2A H 0.5726 0.1303 0.6234 0.042 Uiso 1 1 calc R . .
H2B H 0.5075 0.3055 0.6223 0.042 Uiso 1 1 calc R . .
C3 C 0.51247(12) 0.1579(2) 0.74746(12) 0.0307(4) Uani 1 1 d . . .
C4 C 0.40740(12) 0.1756(2) 0.77546(10) 0.0271(4) Uani 1 1 d . . .
H4A H 0.391 0.2991 0.7801 0.033 Uiso 1 1 calc R . .
H4B H 0.4144 0.1236 0.8429 0.033 Uiso 1 1 calc R . .
C5 C 0.31377(11) 0.08871(19) 0.69843(10) 0.0237(3) Uani 1 1 d . . .
C6 C 0.20752(11) 0.11983(18) 0.72480(10) 0.0221(3) Uani 1 1 d . . .
C7 C 0.20147(11) 0.09619(19) 0.82469(10) 0.0229(3) Uani 1 1 d . . .
C8 C 0.10662(11) 0.11907(19) 0.85208(10) 0.0236(3) Uani 1 1 d . . .
C9 C 0.01331(12) 0.16576(19) 0.77791(11) 0.0271(4) Uani 1 1 d . . .
C10 C 0.01885(12) 0.1869(2) 0.67938(10) 0.0284(4) Uani 1 1 d . . .
C11 C 0.11510(12) 0.16329(18) 0.65130(10) 0.0250(3) Uani 1 1 d . . .
C12 C 0.11745(12) 0.1826(2) 0.54221(10) 0.0297(4) Uani 1 1 d . . .
H12A H 0.1193 0.3061 0.5255 0.036 Uiso 1 1 calc R . .
H12B H 0.0515 0.1323 0.498 0.036 Uiso 1 1 calc R . .
C13 C 0.21494(12) 0.0935(2) 0.52283(10) 0.0308(4) Uani 1 1 d . . .
H13A H 0.2076 -0.0324 0.5284 0.037 Uiso 1 1 calc R . .
H13B H 0.2207 0.1202 0.4537 0.037 Uiso 1 1 calc R . .
C14 C 0.18447(12) 0.0452(2) 1.02343(10) 0.0306(4) Uani 1 1 d . . .
H14A H 0.2106 -0.0647 1.0041 0.046 Uiso 1 1 calc R . .
H14B H 0.1647 0.0316 1.0875 0.046 Uiso 1 1 calc R . .
H14C H 0.2411 0.132 1.0313 0.046 Uiso 1 1 calc R . .
C15 C -0.17397(12) 0.2227(3) 0.74025(12) 0.0431(5) Uani 1 1 d . . .
H15A H -0.1679 0.3351 0.7099 0.065 Uiso 1 1 calc R . .
H15B H -0.233 0.2253 0.7733 0.065 Uiso 1 1 calc R . .
H15C H -0.1883 0.1345 0.6874 0.065 Uiso 1 1 calc R . .
N1 N 0.31142(10) 0.15261(16) 0.59704(8) 0.0252(3) Uani 1 1 d . . .
O1 O 0.59581(9) 0.12930(19) 0.81101(8) 0.0476(4) Uani 1 1 d . . .
O2 O 0.09318(8) 0.09844(15) 0.94703(6) 0.0297(3) Uani 1 1 d . . .
O3 O -0.07638(8) 0.18390(16) 0.81305(8) 0.0376(3) Uani 1 1 d . . .

loop_
_atom_site_aniso_label
_atom_site_aniso_U_11
_atom_site_aniso_U_22
_atom_site_aniso_U_33
_atom_site_aniso_U_23
_atom_site_aniso_U_13
_atom_site_aniso_U_12
C1 0.0328(9) 0.0385(9) 0.0269(7) -0.0014(6) 0.0159(6) 0.0031(7)
C2 0.0283(8) 0.0406(9) 0.0402(9) 0.0001(7) 0.0178(7) 0.0004(7)
C3 0.0238(8) 0.0344(9) 0.0356(8) -0.0045(6) 0.0110(6) -0.0023(6)
C4 0.0216(8) 0.0355(9) 0.0251(7) -0.0013(6) 0.0074(6) -0.0004(6)
C5 0.0242(8) 0.0273(8) 0.0209(7) -0.0003(6) 0.0080(6) 0.0002(6)
C6 0.0217(7) 0.0222(7) 0.0225(7) -0.0006(5) 0.0060(6) -0.0024(5)
C7 0.0207(7) 0.0266(8) 0.0213(7) 0.0011(6) 0.0051(6) 0.0005(6)
C8 0.0233(7) 0.0275(8) 0.0204(6) 0.0030(6) 0.0064(5) -0.0011(6)
C9 0.0193(7) 0.0357(9) 0.0276(7) 0.0032(6) 0.0082(6) -0.0014(6)
C10 0.0202(8) 0.0398(9) 0.0229(7) 0.0052(6) 0.0012(6) -0.0034(6)
C11 0.0250(8) 0.0291(8) 0.0204(7) 0.0004(5) 0.0049(6) -0.0054(6)
C12 0.0267(8) 0.0407(9) 0.0196(7) 0.0006(6) 0.0024(6) -0.0067(7)
C13 0.0354(9) 0.0363(9) 0.0211(7) -0.0035(6) 0.0078(6) -0.0052(7)
C14 0.0269(8) 0.0436(9) 0.0200(7) 0.0030(6) 0.0037(6) 0.0030(6)
C15 0.0176(8) 0.0709(13) 0.0384(8) 0.0095(8) 0.0028(7) 0.0024(8)
N1 0.0245(7) 0.0332(7) 0.0195(6) -0.0006(5) 0.0086(5) -0.0004(5)
O1 0.0208(6) 0.0796(10) 0.0414(7) -0.0057(6) 0.0064(5) 0.0004(6)
O2 0.0250(6) 0.0452(7) 0.0206(5) 0.0060(4) 0.0087(4) 0.0055(4)
O3 0.0173(6) 0.0663(8) 0.0305(6) 0.0111(5) 0.0083(4) 0.0048(5)

loop_
_atom_type_symbol
_atom_type_description
_atom_type_scat_dispersion_real
_atom_type_scat_dispersion_imag
_atom_type_scat_source
C C 0.0181 0.0091 'International Tables Vol C Tables 4.2.6.8 and 6.1.1.4'
H H 0 0 'International Tables Vol C Tables 4.2.6.8 and 6.1.1.4'
N N 0.0311 0.018 'International Tables Vol C Tables 4.2.6.8 and 6.1.1.4'
O O 0.0492 0.0322 'International Tables Vol C Tables 4.2.6.8 and 6.1.1.4'

loop_
_geom_angle_atom_site_label_1
_geom_angle_atom_site_label_2
_geom_angle_atom_site_label_3
_geom_angle
_geom_angle_site_symmetry_1
_geom_angle_site_symmetry_3
_geom_angle_publ_flag
N1 C1 C2 110.55(12) . . ?
C3 C2 C1 112.65(13) . . ?
O1 C3 C2 122.74(14) . . ?
O1 C3 C4 121.49(14) . . ?
C2 C3 C4 115.76(13) . . ?
C3 C4 C5 112.62(12) . . ?
N1 C5 C6 111.59(11) . . ?
N1 C5 C4 108.73(11) . . ?
C6 C5 C4 111.31(11) . . ?
C11 C6 C7 119.09(13) . . ?
C11 C6 C5 121.61(12) . . ?
C7 C6 C5 119.23(12) . . ?
C8 C7 C6 121.51(12) . . ?
O2 C8 C7 125.54(12) . . ?
O2 C8 C9 115.04(12) . . ?
C7 C8 C9 119.41(12) . . ?
O3 C9 C10 126.24(13) . . ?
O3 C9 C8 114.61(12) . . ?
C10 C9 C8 119.14(13) . . ?
C9 C10 C11 121.56(13) . . ?
C6 C11 C10 119.27(12) . . ?
C6 C11 C12 120.63(13) . . ?
C10 C11 C12 120.09(13) . . ?
C11 C12 C13 110.77(12) . . ?
N1 C13 C12 109.30(11) . . ?
C13 N1 C5 110.96(11) . . ?
C13 N1 C1 110.99(11) . . ?
C5 N1 C1 110.03(11) . . ?
C8 O2 C14 116.86(10) . . ?
C9 O3 C15 116.84(11) . . ?

loop_
_geom_bond_atom_site_label_1
_geom_bond_atom_site_label_2
_geom_bond_distance
_geom_bond_site_symmetry_2
_geom_bond_publ_flag
C1 N1 1.4699(18) . ?
C1 C2 1.522(2) . ?
C2 C3 1.501(2) . ?
C3 O1 1.2179(19) . ?
C3 C4 1.506(2) . ?
C4 C5 1.5413(19) . ?
C5 N1 1.4670(17) . ?
C5 C6 1.5234(19) . ?
C6 C11 1.3908(19) . ?
C6 C7 1.4011(19) . ?
C7 C8 1.3799(19) . ?
C8 O2 1.3636(16) . ?
C8 C9 1.409(2) . ?
C9 O3 1.3691(18) . ?
C9 C10 1.378(2) . ?
C10 C11 1.403(2) . ?
C11 C12 1.5085(18) . ?
C12 C13 1.518(2) . ?
C13 N1 1.4648(18) . ?
C14 O2 1.4220(16) . ?
C15 O3 1.4238(17) . ?

loop_
_geom_torsion_atom_site_label_1
_geom_torsion_atom_site_label_2
_geom_torsion_atom_site_label_3
_geom_torsion_atom_site_label_4
_geom_torsion
_geom_torsion_site_symmetry_1
_geom_torsion_site_symmetry_2
_geom_torsion_site_symmetry_3
_geom_torsion_site_symmetry_4
_geom_torsion_publ_flag
N1 C1 C2 C3 50.62(18) . . . . ?
C1 C2 C3 O1 141.12(16) . . . . ?
C1 C2 C3 C4 -40.07(19) . . . . ?
O1 C3 C4 C5 -139.84(16) . . . . ?
C2 C3 C4 C5 41.34(19) . . . . ?
C3 C4 C5 N1 -52.60(16) . . . . ?
C3 C4 C5 C6 -175.92(12) . . . . ?
N1 C5 C6 C11 14.70(19) . . . . ?
C4 C5 C6 C11 136.37(14) . . . . ?
N1 C5 C6 C7 -168.38(12) . . . . ?
C4 C5 C6 C7 -46.70(18) . . . . ?
C11 C6 C7 C8 -1.6(2) . . . . ?
C5 C6 C7 C8 -178.58(13) . . . . ?
C6 C7 C8 O2 179.78(12) . . . . ?
C6 C7 C8 C9 0.6(2) . . . . ?
O2 C8 C9 O3 0.3(2) . . . . ?
C7 C8 C9 O3 179.56(13) . . . . ?
O2 C8 C9 C10 -179.03(13) . . . . ?
C7 C8 C9 C10 0.2(2) . . . . ?
O3 C9 C10 C11 -179.30(14) . . . . ?
C8 C9 C10 C11 -0.1(2) . . . . ?
C7 C6 C11 C10 1.7(2) . . . . ?
C5 C6 C11 C10 178.64(13) . . . . ?
C7 C6 C11 C12 -177.45(13) . . . . ?
C5 C6 C11 C12 -0.5(2) . . . . ?
C9 C10 C11 C6 -0.9(2) . . . . ?
C9 C10 C11 C12 178.25(13) . . . . ?
C6 C11 C12 C13 19.0(2) . . . . ?
C10 C11 C12 C13 -160.20(14) . . . . ?
C11 C12 C13 N1 -51.98(16) . . . . ?
C12 C13 N1 C5 69.34(15) . . . . ?
C12 C13 N1 C1 -168.00(12) . . . . ?
C6 C5 N1 C13 -48.63(16) . . . . ?
C4 C5 N1 C13 -171.78(12) . . . . ?
C6 C5 N1 C1 -171.84(11) . . . . ?
C4 C5 N1 C1 65.00(15) . . . . ?
C2 C1 N1 C13 172.08(12) . . . . ?
C2 C1 N1 C5 -64.71(16) . . . . ?
C7 C8 O2 C14 -1.4(2) . . . . ?
C9 C8 O2 C14 177.77(13) . . . . ?
C10 C9 O3 C15 2.2(2) . . . . ?
C8 C9 O3 C15 -177.01(14) . . . . ?
